data_7155787
loop_
_publ_author_name
'Tangella, Yellaiah'
'Kesari, Manasa Lakshmi'
'V, Lakshma Nayak'
'Manda, Sathish'
'Balasubramanian, Sridhar'
'Alarifi, Abd-Allah'
'Nagesh, Narayana'
'Kamal, Ahmed'

_publ_section_title
;
 An efficient one-pot approach for the regio and diastereoselective
 synthesis of trans-dihydrofuran derivatives: Cytotoxicity and DNA-binding
 studies
;
_journal_name_full 'Org. Biomol. Chem.'
_journal_paper_doi 10.1039/C7OB01456B
_journal_year 2017
_chemical_formula_moiety 'C25 H18 O5'
_chemical_formula_sum 'C25 H18 O5'
_chemical_formula_weight 398.39
_space_group_crystal_system monoclinic
_space_group_IT_number 14
_space_group_name_Hall '-P 2ybc'
_space_group_name_H-M_alt 'P 1 21/c 1'
_symmetry_space_group_name_Hall '-P 2ybc'
_symmetry_space_group_name_H-M 'P 1 21/c 1'
_atom_sites_solution_hydrogens geom
_audit_creation_method SHELXL-2014/7
_audit_update_record
;
2016-12-27 deposited with the CCDC.
2017-07-20 downloaded from the CCDC.
;
_cell_angle_alpha 90
_cell_angle_beta 105.179(2)
_cell_angle_gamma 90
_cell_formula_units_Z 4
_cell_length_a 7.5463(10)
_cell_length_b 21.489(3)
_cell_length_c 12.4234(17)
_cell_measurement_reflns_used 9681
_cell_measurement_temperature 294(2)
_cell_measurement_theta_max 28.07
_cell_measurement_theta_min 2.55
_cell_volume 1944.3(5)
_computing_cell_refinement 'SAINT (Bruker, 2001)'
_computing_data_collection 'SMART (Bruker, 2001)'
_computing_data_reduction 'SAINT (Bruker, 2001)'
_computing_molecular_graphics 'SHELXL2014 (Sheldrick, 2015)'
_computing_publication_material 'SHELXL2014 (Sheldrick, 2015)'
_computing_structure_refinement 'SHELXL-2014/7 (Sheldrick, 2015)'
_computing_structure_solution 'SHELXL-2014/7 (Sheldrick, 2015)'
_diffrn_ambient_temperature 294(2)
_diffrn_measured_fraction_theta_full 1.000
_diffrn_measured_fraction_theta_max 0.976
_diffrn_measurement_device_type 'Bruker SMART APEX CCD area-detector'
_diffrn_measurement_method \w
_diffrn_radiation_type MoK\a
_diffrn_radiation_wavelength 0.71073
_diffrn_reflns_av_R_equivalents 0.0189
_diffrn_reflns_av_unetI/netI 0.0156
_diffrn_reflns_Laue_measured_fraction_full 1.000
_diffrn_reflns_Laue_measured_fraction_max 0.976
_diffrn_reflns_limit_h_max 10
_diffrn_reflns_limit_h_min -9
_diffrn_reflns_limit_k_max 27
_diffrn_reflns_limit_k_min -28
_diffrn_reflns_limit_l_max 16
_diffrn_reflns_limit_l_min -16
_diffrn_reflns_number 22589
_diffrn_reflns_point_group_measured_fraction_full 1.000
_diffrn_reflns_point_group_measured_fraction_max 0.976
_diffrn_reflns_theta_full 25.242
_diffrn_reflns_theta_max 28.262
_diffrn_reflns_theta_min 1.945
_exptl_absorpt_coefficient_mu 0.095
_exptl_absorpt_correction_T_max 0.97
_exptl_absorpt_correction_T_min 0.94
_exptl_absorpt_correction_type multi-scan
_exptl_absorpt_process_details 'SADABS; Bruker,2001'
_exptl_crystal_colour colorless
_exptl_crystal_density_diffrn 1.361
_exptl_crystal_description block
_exptl_crystal_F_000 832
_exptl_crystal_size_max 0.180
_exptl_crystal_size_mid 0.070
_exptl_crystal_size_min 0.060
_refine_diff_density_max 0.296
_refine_diff_density_min -0.233
_refine_diff_density_rms 0.042
_refine_ls_extinction_method none
_refine_ls_goodness_of_fit_ref 1.033
_refine_ls_hydrogen_treatment constr
_refine_ls_matrix_type full
_refine_ls_number_parameters 272
_refine_ls_number_reflns 4691
_refine_ls_number_restraints 0
_refine_ls_restrained_S_all 1.033
_refine_ls_R_factor_all 0.0549
_refine_ls_R_factor_gt 0.0470
_refine_ls_shift/su_max 0.001
_refine_ls_shift/su_mean 0.000
_refine_ls_structure_factor_coef Fsqd
_refine_ls_weighting_details 'w=1/[\s^2^(Fo^2^)+(0.0739P)^2^+0.3350P] where P=(Fo^2^+2Fc^2^)/3'
_refine_ls_weighting_scheme calc
_refine_ls_wR_factor_gt 0.1267
_refine_ls_wR_factor_ref 0.1340
_reflns_Friedel_coverage 0.000
_reflns_number_gt 3919
_reflns_number_total 4691
_reflns_threshold_expression 'I > 2\s(I)'
_cod_data_source_file c7ob01456b2.cif
_cod_data_source_block BD15m
_cod_database_code 7155787
_shelx_shelxl_version_number 2014/7
_shelx_space_group_comment
;
The symmetry employed for this shelxl refinement is uniquely defined
by the following loop, which should always be used as a source of
symmetry information in preference to the above space-group names.
They are only intended as comments.
;
_shelx_estimated_absorpt_t_min 0.983
_shelx_estimated_absorpt_t_max 0.994

loop_
_space_group_symop_operation_xyz
'x, y, z'
'-x, y+1/2, -z+1/2'
'-x, -y, -z'
'x, -y-1/2, z-1/2'

loop_
_atom_site_label
_atom_site_type_symbol
_atom_site_fract_x
_atom_site_fract_y
_atom_site_fract_z
_atom_site_U_iso_or_equiv
_atom_site_adp_type
_atom_site_occupancy
_atom_site_site_symmetry_order
_atom_site_calc_flag
_atom_site_refinement_flags_posn
_atom_site_refinement_flags_adp
C1 C 0.66547(17) 0.58770(7) 0.25194(11) 0.0470(3) Uani 1 1 d . .
C2 C 0.60497(17) 0.48806(6) 0.15791(10) 0.0449(3) Uani 1 1 d . .
C3 C 0.6801(2) 0.43797(7) 0.11520(13) 0.0552(3) Uani 1 1 d . .
H3 H 0.8054 0.4365 0.1208 0.066 Uiso 1 1 calc R U
C4 C 0.5669(2) 0.39049(7) 0.06451(14) 0.0595(4) Uani 1 1 d . .
H4 H 0.6166 0.3566 0.0360 0.071 Uiso 1 1 calc R U
C5 C 0.3796(2) 0.39216(7) 0.05512(14) 0.0594(4) Uani 1 1 d . .
H5 H 0.3052 0.3595 0.0210 0.071 Uiso 1 1 calc R U
C6 C 0.3038(2) 0.44216(6) 0.09631(12) 0.0514(3) Uani 1 1 d . .
H6 H 0.1782 0.4435 0.0893 0.062 Uiso 1 1 calc R U
C7 C 0.41631(17) 0.49081(6) 0.14854(10) 0.0426(3) Uani 1 1 d . .
C8 C 0.36978(16) 0.64308(6) 0.28036(10) 0.0393(3) Uani 1 1 d . .
H8 H 0.3925 0.6824 0.2463 0.047 Uiso 1 1 calc R U
C9 C 0.35724(16) 0.54611(6) 0.19289(10) 0.0402(3) Uani 1 1 d . .
C10 C 0.16849(16) 0.62073(5) 0.22433(10) 0.0398(3) Uani 1 1 d . .
H10 H 0.0930 0.6235 0.2775 0.048 Uiso 1 1 calc R U
C11 C 0.47317(16) 0.59166(6) 0.24146(10) 0.0411(3) Uani 1 1 d . .
C12 C 0.08438(16) 0.65955(6) 0.12091(10) 0.0406(3) Uani 1 1 d . .
C13 C 0.03489(16) 0.72454(6) 0.13814(9) 0.0400(3) Uani 1 1 d . .
C14 C -0.0060(2) 0.76483(6) 0.04758(11) 0.0501(3) Uani 1 1 d . .
H14 H -0.0094 0.7495 -0.0229 0.060 Uiso 1 1 calc R U
C15 C -0.0416(2) 0.82687(7) 0.05941(11) 0.0528(3) Uani 1 1 d . .
H15 H -0.0680 0.8531 -0.0022 0.063 Uiso 1 1 calc R U
C16 C -0.03778(18) 0.84974(6) 0.16416(11) 0.0474(3) Uani 1 1 d . .
C17 C -0.0025(2) 0.81014(7) 0.25529(11) 0.0530(3) Uani 1 1 d . .
H17 H -0.0034 0.8254 0.3252 0.064 Uiso 1 1 calc R U
C18 C 0.0338(2) 0.74838(6) 0.24252(10) 0.0479(3) Uani 1 1 d . .
H18 H 0.0580 0.7221 0.3041 0.057 Uiso 1 1 calc R U
C19 C -0.0792(3) 0.95423(8) 0.10008(17) 0.0774(5) Uani 1 1 d . .
H19A H 0.0243 0.9498 0.0694 0.116 Uiso 1 1 calc R U
H19B H -0.0802 0.9955 0.1297 0.116 Uiso 1 1 calc R U
H19C H -0.1904 0.9474 0.0426 0.116 Uiso 1 1 calc R U
C20 C 0.41357(17) 0.65107(7) 0.40588(10) 0.0462(3) Uani 1 1 d . .
C21 C 0.4647(2) 0.70850(8) 0.45375(14) 0.0652(4) Uani 1 1 d . .
H21 H 0.4734 0.7422 0.4086 0.078 Uiso 1 1 calc R U
C22 C 0.5030(3) 0.71658(12) 0.56807(16) 0.0902(7) Uani 1 1 d . .
H22 H 0.5382 0.7555 0.5990 0.108 Uiso 1 1 calc R U
C23 C 0.4897(3) 0.66846(16) 0.63459(16) 0.0993(8) Uani 1 1 d . .
H23 H 0.5151 0.6742 0.7113 0.119 Uiso 1 1 calc R U
C24 C 0.4389(3) 0.61107(15) 0.58959(18) 0.0998(8) Uani 1 1 d . .
H24 H 0.4285 0.5780 0.6359 0.120 Uiso 1 1 calc R U
C25 C 0.4021(3) 0.60152(10) 0.47396(14) 0.0723(5) Uani 1 1 d . .
H25 H 0.3704 0.5622 0.4438 0.087 Uiso 1 1 calc R U
O1 O 0.72378(12) 0.53427(5) 0.20881(8) 0.0524(3) Uani 1 1 d . .
O2 O 0.78183(14) 0.62522(6) 0.29475(10) 0.0673(3) Uani 1 1 d . .
O3 O 0.18045(11) 0.55653(4) 0.18966(8) 0.0458(2) Uani 1 1 d . .
O4 O 0.07019(15) 0.63784(5) 0.02888(8) 0.0580(3) Uani 1 1 d . .
O5 O -0.06659(17) 0.91023(5) 0.18624(9) 0.0640(3) Uani 1 1 d . .

loop_
_atom_site_aniso_label
_atom_site_aniso_U_11
_atom_site_aniso_U_22
_atom_site_aniso_U_33
_atom_site_aniso_U_23
_atom_site_aniso_U_13
_atom_site_aniso_U_12
C1 0.0357(6) 0.0632(8) 0.0427(6) -0.0046(6) 0.0114(5) -0.0027(5)
C2 0.0412(6) 0.0520(7) 0.0415(6) 0.0052(5) 0.0110(5) 0.0056(5)
C3 0.0482(7) 0.0612(8) 0.0588(8) 0.0048(7) 0.0188(6) 0.0136(6)
C4 0.0677(9) 0.0501(8) 0.0648(9) 0.0020(7) 0.0249(7) 0.0135(7)
C5 0.0638(9) 0.0450(7) 0.0693(9) -0.0017(6) 0.0175(7) 0.0000(6)
C6 0.0461(7) 0.0452(7) 0.0626(8) 0.0027(6) 0.0136(6) 0.0010(5)
C7 0.0403(6) 0.0439(6) 0.0437(6) 0.0061(5) 0.0109(5) 0.0048(5)
C8 0.0354(5) 0.0443(6) 0.0385(6) 0.0032(5) 0.0100(4) -0.0013(5)
C9 0.0329(5) 0.0452(6) 0.0429(6) 0.0060(5) 0.0104(5) 0.0025(5)
C10 0.0349(6) 0.0408(6) 0.0445(6) 0.0008(5) 0.0119(5) 0.0013(4)
C11 0.0355(6) 0.0492(7) 0.0393(6) 0.0008(5) 0.0112(5) -0.0001(5)
C12 0.0351(5) 0.0468(6) 0.0396(6) -0.0022(5) 0.0092(4) 0.0020(5)
C13 0.0394(6) 0.0443(6) 0.0356(6) 0.0002(5) 0.0087(5) 0.0027(5)
C14 0.0617(8) 0.0549(7) 0.0336(6) 0.0017(5) 0.0123(5) 0.0053(6)
C15 0.0637(8) 0.0517(7) 0.0414(7) 0.0110(6) 0.0111(6) 0.0062(6)
C16 0.0472(7) 0.0434(6) 0.0490(7) 0.0005(5) 0.0080(5) 0.0031(5)
C17 0.0716(9) 0.0498(7) 0.0376(6) -0.0031(5) 0.0143(6) 0.0062(6)
C18 0.0618(8) 0.0472(7) 0.0346(6) 0.0045(5) 0.0128(5) 0.0070(6)
C19 0.0953(14) 0.0469(8) 0.0847(12) 0.0140(8) 0.0141(10) 0.0121(8)
C20 0.0360(6) 0.0625(8) 0.0404(6) 0.0012(6) 0.0103(5) 0.0042(5)
C21 0.0660(10) 0.0730(10) 0.0535(8) -0.0139(7) 0.0104(7) 0.0059(8)
C22 0.0835(13) 0.1254(18) 0.0559(10) -0.0320(12) 0.0078(9) 0.0144(12)
C23 0.0737(12) 0.177(3) 0.0429(9) -0.0141(13) 0.0078(8) 0.0187(15)
C24 0.0877(15) 0.157(2) 0.0554(10) 0.0401(13) 0.0191(10) 0.0074(15)
C25 0.0730(11) 0.0898(12) 0.0518(8) 0.0183(8) 0.0123(8) -0.0061(9)
O1 0.0337(4) 0.0671(6) 0.0566(6) -0.0080(5) 0.0122(4) 0.0030(4)
O2 0.0394(5) 0.0893(8) 0.0746(7) -0.0263(6) 0.0175(5) -0.0141(5)
O3 0.0329(4) 0.0405(5) 0.0641(6) -0.0011(4) 0.0129(4) 0.0000(3)
O4 0.0697(7) 0.0600(6) 0.0417(5) -0.0090(4) 0.0103(4) 0.0115(5)
O5 0.0834(8) 0.0442(5) 0.0606(6) 0.0002(5) 0.0121(5) 0.0093(5)

loop_
_atom_type_symbol
_atom_type_description
_atom_type_scat_dispersion_real
_atom_type_scat_dispersion_imag
_atom_type_scat_source
C C 0.0033 0.0016 'International Tables Vol C Tables 4.2.6.8 and 6.1.1.4'
H H 0.0000 0.0000 'International Tables Vol C Tables 4.2.6.8 and 6.1.1.4'
O O 0.0106 0.0060 'International Tables Vol C Tables 4.2.6.8 and 6.1.1.4'

loop_
_geom_angle_atom_site_label_1
_geom_angle_atom_site_label_2
_geom_angle_atom_site_label_3
_geom_angle
O2 C1 O1 117.08(12)
O2 C1 C11 127.28(13)
O1 C1 C11 115.64(11)
O1 C2 C3 117.00(12)
O1 C2 C7 122.29(11)
C3 C2 C7 120.71(13)
C4 C3 C2 119.00(13)
C4 C3 H3 120.5
C2 C3 H3 120.5
C3 C4 C5 121.13(14)
C3 C4 H4 119.4
C5 C4 H4 119.4
C6 C5 C4 120.12(14)
C6 C5 H5 119.9
C4 C5 H5 119.9
C5 C6 C7 119.75(13)
C5 C6 H6 120.1
C7 C6 H6 120.1
C6 C7 C2 119.27(12)
C6 C7 C9 126.10(12)
C2 C7 C9 114.60(11)
C11 C8 C20 114.96(10)
C11 C8 C10 98.96(9)
C20 C8 C10 114.53(10)
C11 C8 H8 109.3
C20 C8 H8 109.3
C10 C8 H8 109.3
O3 C9 C11 114.60(11)
O3 C9 C7 122.32(11)
C11 C9 C7 123.08(11)
O3 C10 C12 108.30(10)
O3 C10 C8 107.06(9)
C12 C10 C8 110.31(10)
O3 C10 H10 110.4
C12 C10 H10 110.4
C8 C10 H10 110.4
C9 C11 C1 121.62(12)
C9 C11 C8 110.34(10)
C1 C11 C8 128.04(11)
O4 C12 C13 122.50(12)
O4 C12 C10 119.89(11)
C13 C12 C10 117.47(10)
C14 C13 C18 118.01(12)
C14 C13 C12 118.92(11)
C18 C13 C12 123.03(11)
C15 C14 C13 121.73(12)
C15 C14 H14 119.1
C13 C14 H14 119.1
C14 C15 C16 119.21(12)
C14 C15 H15 120.4
C16 C15 H15 120.4
O5 C16 C15 124.39(12)
O5 C16 C17 115.45(12)
C15 C16 C17 120.17(12)
C18 C17 C16 120.06(12)
C18 C17 H17 120.0
C16 C17 H17 120.0
C17 C18 C13 120.78(12)
C17 C18 H18 119.6
C13 C18 H18 119.6
O5 C19 H19A 109.5
O5 C19 H19B 109.5
H19A C19 H19B 109.5
O5 C19 H19C 109.5
H19A C19 H19C 109.5
H19B C19 H19C 109.5
C25 C20 C21 118.83(15)
C25 C20 C8 120.81(13)
C21 C20 C8 120.36(13)
C20 C21 C22 120.93(19)
C20 C21 H21 119.5
C22 C21 H21 119.5
C23 C22 C21 120.4(2)
C23 C22 H22 119.8
C21 C22 H22 119.8
C22 C23 C24 120.06(18)
C22 C23 H23 120.0
C24 C23 H23 120.0
C23 C24 C25 120.6(2)
C23 C24 H24 119.7
C25 C24 H24 119.7
C20 C25 C24 119.2(2)
C20 C25 H25 120.4
C24 C25 H25 120.4
C2 O1 C1 122.74(10)
C9 O3 C10 106.69(9)
C16 O5 C19 118.06(13)

loop_
_geom_bond_atom_site_label_1
_geom_bond_atom_site_label_2
_geom_bond_distance
C1 O2 1.2081(17)
C1 O1 1.3864(17)
C1 C11 1.4252(17)
C2 O1 1.3758(16)
C2 C3 1.3855(19)
C2 C7 1.3991(17)
C3 C4 1.373(2)
C3 H3 0.9300
C4 C5 1.388(2)
C4 H4 0.9300
C5 C6 1.377(2)
C5 H5 0.9300
C6 C7 1.3949(19)
C6 H6 0.9300
C7 C9 1.4293(17)
C8 C11 1.5035(17)
C8 C20 1.5167(17)
C8 C10 1.5712(16)
C8 H8 0.9800
C9 O3 1.3430(14)
C9 C11 1.3458(17)
C10 O3 1.4551(15)
C10 C12 1.5240(17)
C10 H10 0.9800
C12 O4 1.2134(15)
C12 C13 1.4756(17)
C13 C14 1.3887(17)
C13 C18 1.3963(17)
C14 C15 1.375(2)
C14 H14 0.9300
C15 C16 1.3842(19)
C15 H15 0.9300
C16 O5 1.3576(16)
C16 C17 1.3853(19)
C17 C18 1.3728(19)
C17 H17 0.9300
C18 H18 0.9300
C19 O5 1.413(2)
C19 H19A 0.9600
C19 H19B 0.9600
C19 H19C 0.9600
C20 C25 1.377(2)
C20 C21 1.380(2)
C21 C22 1.384(2)
C21 H21 0.9300
C22 C23 1.344(4)
C22 H22 0.9300
C23 C24 1.367(4)
C23 H23 0.9300
C24 C25 1.405(3)
C24 H24 0.9300
C25 H25 0.9300

loop_
_geom_torsion_atom_site_label_1
_geom_torsion_atom_site_label_2
_geom_torsion_atom_site_label_3
_geom_torsion_atom_site_label_4
_geom_torsion
O1 C2 C3 C4 179.45(13)
C7 C2 C3 C4 -0.8(2)
C2 C3 C4 C5 0.3(2)
C3 C4 C5 C6 0.4(2)
C4 C5 C6 C7 -0.7(2)
C5 C6 C7 C2 0.2(2)
C5 C6 C7 C9 178.48(13)
O1 C2 C7 C6 -179.71(12)
C3 C2 C7 C6 0.51(19)
O1 C2 C7 C9 1.83(18)
C3 C2 C7 C9 -177.94(12)
C6 C7 C9 O3 1.0(2)
C2 C7 C9 O3 179.30(11)
C6 C7 C9 C11 -179.34(13)
C2 C7 C9 C11 -1.01(18)
C11 C8 C10 O3 14.27(11)
C20 C8 C10 O3 -108.52(12)
C11 C8 C10 C12 -103.35(11)
C20 C8 C10 C12 133.86(11)
O3 C9 C11 C1 179.77(11)
C7 C9 C11 C1 0.06(19)
O3 C9 C11 C8 0.26(15)
C7 C9 C11 C8 -179.45(11)
O2 C1 C11 C9 -179.17(14)
O1 C1 C11 C9 0.14(18)
O2 C1 C11 C8 0.3(2)
O1 C1 C11 C8 179.56(11)
C20 C8 C11 C9 113.42(12)
C10 C8 C11 C9 -9.07(12)
C20 C8 C11 C1 -66.06(17)
C10 C8 C11 C1 171.46(12)
O3 C10 C12 O4 -12.72(15)
C8 C10 C12 O4 104.14(13)
O3 C10 C12 C13 171.47(10)
C8 C10 C12 C13 -71.68(13)
O4 C12 C13 C14 -8.83(19)
C10 C12 C13 C14 166.87(12)
O4 C12 C13 C18 173.69(13)
C10 C12 C13 C18 -10.62(18)
C18 C13 C14 C15 1.8(2)
C12 C13 C14 C15 -175.78(13)
C13 C14 C15 C16 -0.4(2)
C14 C15 C16 O5 178.45(14)
C14 C15 C16 C17 -1.4(2)
O5 C16 C17 C18 -178.11(13)
C15 C16 C17 C18 1.8(2)
C16 C17 C18 C13 -0.3(2)
C14 C13 C18 C17 -1.5(2)
C12 C13 C18 C17 176.04(13)
C11 C8 C20 C25 -53.27(17)
C10 C8 C20 C25 60.39(17)
C11 C8 C20 C21 127.15(14)
C10 C8 C20 C21 -119.19(14)
C25 C20 C21 C22 -0.3(2)
C8 C20 C21 C22 179.28(15)
C20 C21 C22 C23 -0.5(3)
C21 C22 C23 C24 0.3(3)
C22 C23 C24 C25 0.7(4)
C21 C20 C25 C24 1.3(3)
C8 C20 C25 C24 -178.29(16)
C23 C24 C25 C20 -1.5(3)
C3 C2 O1 C1 178.01(12)
C7 C2 O1 C1 -1.77(19)
O2 C1 O1 C2 -179.92(13)
C11 C1 O1 C2 0.70(18)
C11 C9 O3 C10 9.70(14)
C7 C9 O3 C10 -170.59(11)
C12 C10 O3 C9 103.83(11)
C8 C10 O3 C9 -15.10(12)
C15 C16 O5 C19 -8.1(2)
C17 C16 O5 C19 171.83(15)
